data_2226534
loop_
_publ_author_name
'Asiri, Abdullah M.'
'Khan, Salman A.'
'Tan, Kong Wai'
'Ng, Seik Weng'

_publ_section_title
;
 <i>N</i>-(1,5-Dimethyl-3-oxo-2-phenyl-2,3-dihydro-1<i>H</i>-pyrazol-4-yl)acetamide--naphthalene-2,3-diol
 (1/1)
;
_journal_coeditor_code IM2213
_journal_issue 7
_journal_name_full 'Acta Crystallographica Section E'
_journal_page_first o1850
_journal_paper_doi 10.1107/S1600536810024438
_journal_volume 66
_journal_year 2010
_chemical_formula_iupac 'C13 H15 N3 O2, C10 H8 O2'
_chemical_formula_moiety 'C13 H15 N3 O2, C10 H8 O2'
_chemical_formula_sum 'C23 H23 N3 O4'
_chemical_formula_weight 405.44
_chemical_name_systematic
;
<i>N</i>-(1,5-Dimethyl-3-oxo-2-phenyl-2,3-dihydro-1<i>H</i>-pyrazol-4-
yl)acetamide--naphthalene-2,3-diol (1/1)
;
_space_group_IT_number 14
_symmetry_cell_setting monoclinic
_symmetry_space_group_name_Hall '-P 2ybc'
_symmetry_space_group_name_H-M 'P 1 21/c 1'
_atom_sites_solution_hydrogens geom
_atom_sites_solution_primary direct
_atom_sites_solution_secondary difmap
_audit_creation_method SHELXL-97
_cell_angle_alpha 90.00
_cell_angle_beta 117.8450(10)
_cell_angle_gamma 90.00
_cell_formula_units_Z 4
_cell_length_a 12.4260(10)
_cell_length_b 14.304(2)
_cell_length_c 12.9590(10)
_cell_measurement_reflns_used 2505
_cell_measurement_temperature 100(2)
_cell_measurement_theta_max 27.9
_cell_measurement_theta_min 2.3
_cell_volume 2036.7(4)
_computing_cell_refinement 'SAINT (Bruker, 2009)'
_computing_data_collection 'APEX2 (Bruker, 2009)'
_computing_data_reduction 'SAINT (Bruker, 2009)'
_computing_molecular_graphics 'X-SEED (Barbour, 2001)'
_computing_publication_material 'publCIF (Westrip, 2010)'
_computing_structure_refinement 'SHELXL97 (Sheldrick, 2008)'
_computing_structure_solution 'SHELXS97 (Sheldrick, 2008)'
_diffrn_ambient_temperature 100(2)
_diffrn_measured_fraction_theta_full 1.000
_diffrn_measured_fraction_theta_max 1.000
_diffrn_measurement_device_type 'Bruker SMART APEX diffractometer'
_diffrn_measurement_method '\w scans'
_diffrn_radiation_monochromator graphite
_diffrn_radiation_source 'fine-focus sealed tube'
_diffrn_radiation_type MoK\a
_diffrn_radiation_wavelength 0.71073
_diffrn_reflns_av_R_equivalents 0.0613
_diffrn_reflns_av_sigmaI/netI 0.0524
_diffrn_reflns_limit_h_max 16
_diffrn_reflns_limit_h_min -16
_diffrn_reflns_limit_k_max 18
_diffrn_reflns_limit_k_min -18
_diffrn_reflns_limit_l_max 16
_diffrn_reflns_limit_l_min -16
_diffrn_reflns_number 19263
_diffrn_reflns_theta_full 27.50
_diffrn_reflns_theta_max 27.50
_diffrn_reflns_theta_min 1.85
_diffrn_standards_decay_% 0
_diffrn_standards_interval_count 0
_diffrn_standards_interval_time 0
_diffrn_standards_number 0
_exptl_absorpt_coefficient_mu 0.092
_exptl_absorpt_correction_type none
_exptl_crystal_colour Colorless
_exptl_crystal_density_diffrn 1.322
_exptl_crystal_density_method 'not measured'
_exptl_crystal_description Prism
_exptl_crystal_F_000 856
_exptl_crystal_size_max 0.25
_exptl_crystal_size_mid 0.25
_exptl_crystal_size_min 0.10
_refine_diff_density_max 0.311
_refine_diff_density_min -0.355
_refine_ls_extinction_method none
_refine_ls_goodness_of_fit_ref 1.017
_refine_ls_hydrogen_treatment mixed
_refine_ls_matrix_type full
_refine_ls_number_parameters 286
_refine_ls_number_reflns 4683
_refine_ls_number_restraints 27
_refine_ls_restrained_S_all 1.052
_refine_ls_R_factor_all 0.0844
_refine_ls_R_factor_gt 0.0522
_refine_ls_shift/su_max 0.001
_refine_ls_shift/su_mean 0.001
_refine_ls_structure_factor_coef Fsqd
_refine_ls_weighting_details 'calc w=1/[\s^2^(Fo^2^)+(0.0544P)^2^+0.6929P] where P=(Fo^2^+2Fc^2^)/3'
_refine_ls_weighting_scheme calc
_refine_ls_wR_factor_gt 0.1137
_refine_ls_wR_factor_ref 0.1312
_reflns_number_gt 3189
_reflns_number_total 4683
_reflns_threshold_expression I>2\s(I)
_cod_data_source_file im2213.cif
_cod_data_source_block I
_cod_original_sg_symbol_H-M 'P 21/c'
_cod_database_code 2226534
_cod_database_fobs_code 2226534

loop_
_symmetry_equiv_pos_as_xyz
'x, y, z'
'-x, y+1/2, -z+1/2'
'-x, -y, -z'
'x, -y-1/2, z-1/2'

loop_
_atom_site_type_symbol
_atom_site_label
_atom_site_fract_x
_atom_site_fract_y
_atom_site_fract_z
_atom_site_U_iso_or_equiv
_atom_site_adp_type
_atom_site_calc_flag
_atom_site_refinement_flags
_atom_site_occupancy
_atom_site_disorder_assembly
_atom_site_disorder_group
O O1 0.33173(12) 0.73209(10) 0.32885(12) 0.0290(3) Uani d . 1 . .
O O2 0.65387(11) 0.56345(9) 0.48381(11) 0.0232(3) Uani d . 1 . .
O O3 0.56600(12) 0.65279(10) 0.60626(11) 0.0253(3) Uani d D 1 . .
O O4 0.44923(12) 0.70985(10) 0.71521(12) 0.0279(3) Uani d D 1 . .
N N1 0.37471(14) 0.57790(11) 0.36783(14) 0.0224(4) Uani d D 1 . .
N N2 0.51486(14) 0.55398(11) 0.18066(13) 0.0233(4) Uani d . 1 . .
N N3 0.61709(14) 0.55929(11) 0.29124(13) 0.0219(4) Uani d . 1 . .
C C1 0.25557(17) 0.65611(14) 0.44515(17) 0.0255(4) Uani d . 1 . .
H H1A 0.1879 0.7007 0.4123 0.038 Uiso calc R 1 . .
H H1B 0.3105 0.6728 0.5264 0.038 Uiso calc R 1 . .
H H1C 0.2237 0.5929 0.4422 0.038 Uiso calc R 1 . .
C C2 0.32386(16) 0.65897(14) 0.37571(16) 0.0219(4) Uani d . 1 . .
C C3 0.58105(17) 0.56524(12) 0.37598(16) 0.0199(4) Uani d . 1 . .
C C4 0.45083(17) 0.57041(13) 0.31423(16) 0.0218(4) Uani d . 1 . .
C C5 0.41487(17) 0.56533(13) 0.19785(16) 0.0240(4) Uani d . 1 . .
C C6 0.29135(19) 0.57192(16) 0.09672(18) 0.0326(5) Uani d . 1 . .
H H6A 0.2302 0.5591 0.1226 0.049 Uiso calc R 1 . .
H H6B 0.2835 0.5261 0.0374 0.049 Uiso calc R 1 . .
H H6C 0.2788 0.6350 0.0634 0.049 Uiso calc R 1 . .
C C7 0.52538(19) 0.60264(14) 0.08616(17) 0.0284(5) Uani d . 1 . .
H H7A 0.4540 0.5885 0.0116 0.043 Uiso calc R 1 . .
H H7B 0.5992 0.5817 0.0836 0.043 Uiso calc R 1 . .
H H7C 0.5300 0.6702 0.1002 0.043 Uiso calc R 1 . .
C C8 0.73390(18) 0.53349(14) 0.30516(17) 0.0266(4) Uani d . 1 . .
C C9 0.7468(2) 0.45251(15) 0.25275(18) 0.0326(5) Uani d . 1 . .
H H9 0.6785 0.4135 0.2091 0.039 Uiso calc R 1 . .
C C10 0.8600(2) 0.4293(2) 0.2648(2) 0.0501(7) Uani d . 1 . .
H H10 0.8696 0.3745 0.2285 0.060 Uiso calc R 1 . .
C C11 0.9594(2) 0.4857(2) 0.3296(3) 0.0681(10) Uani d . 1 . .
H H11 1.0371 0.4698 0.3375 0.082 Uiso calc R 1 . .
C C12 0.9456(2) 0.5654(2) 0.3830(3) 0.0676(10) Uani d . 1 . .
H H12 1.0144 0.6035 0.4284 0.081 Uiso calc R 1 . .
C C13 0.8323(2) 0.59026(18) 0.3707(2) 0.0428(6) Uani d . 1 . .
H H13 0.8226 0.6452 0.4067 0.051 Uiso calc R 1 . .
C C14 0.63471(17) 0.66192(13) 0.72372(15) 0.0202(4) Uani d . 1 . .
C C15 0.75639(18) 0.64515(14) 0.78429(17) 0.0266(4) Uani d . 1 . .
H H15 0.7987 0.6232 0.7440 0.032 Uiso calc R 1 . .
C C16 0.82114(19) 0.65991(16) 0.90656(18) 0.0339(5) Uani d . 1 . .
C C17 0.9490(2) 0.6515(2) 0.9714(2) 0.0634(9) Uani d U 1 . .
H H17 0.9945 0.6316 0.9335 0.076 Uiso calc R 1 . .
C C18 1.0082(3) 0.6715(3) 1.0883(2) 0.0872(13) Uani d U 1 . .
H H18 1.0944 0.6674 1.1299 0.105 Uiso calc R 1 . .
C C19 0.9427(2) 0.6980(3) 1.1467(2) 0.0719(10) Uani d U 1 . .
H H19 0.9845 0.7104 1.2281 0.086 Uiso calc R 1 . .
C C20 0.8197(2) 0.70618(18) 1.08762(19) 0.0406(6) Uani d U 1 . .
H H20 0.7761 0.7235 1.1285 0.049 Uiso calc R 1 . .
C C21 0.75571(18) 0.68925(14) 0.96659(17) 0.0274(4) Uani d . 1 . .
C C22 0.62919(17) 0.70463(13) 0.90182(16) 0.0211(4) Uani d . 1 . .
H H22 0.5848 0.7235 0.9413 0.025 Uiso calc R 1 . .
C C23 0.56923(16) 0.69285(12) 0.78342(16) 0.0198(4) Uani d . 1 . .
H H1 0.373(2) 0.5318(11) 0.4107(17) 0.036(6) Uiso d D 1 . .
H H3 0.608(2) 0.6281(17) 0.577(2) 0.054(8) Uiso d D 1 . .
H H4 0.419(2) 0.7345(19) 0.755(2) 0.067(9) Uiso d D 1 . .

loop_
_atom_site_aniso_label
_atom_site_aniso_U_11
_atom_site_aniso_U_22
_atom_site_aniso_U_33
_atom_site_aniso_U_12
_atom_site_aniso_U_13
_atom_site_aniso_U_23
O1 0.0304(8) 0.0313(8) 0.0338(8) 0.0020(6) 0.0222(7) 0.0056(6)
O2 0.0239(7) 0.0308(7) 0.0178(7) -0.0018(6) 0.0121(6) -0.0039(5)
O3 0.0269(7) 0.0340(8) 0.0172(7) 0.0026(6) 0.0121(6) -0.0035(6)
O4 0.0215(7) 0.0423(9) 0.0207(7) 0.0040(6) 0.0106(6) -0.0036(6)
N1 0.0230(8) 0.0287(9) 0.0210(9) -0.0039(7) 0.0147(7) 0.0004(7)
N2 0.0266(9) 0.0303(9) 0.0165(8) -0.0067(7) 0.0131(7) -0.0030(7)
N3 0.0238(8) 0.0281(9) 0.0175(8) -0.0064(7) 0.0127(7) -0.0067(7)
C1 0.0186(9) 0.0374(11) 0.0224(10) 0.0005(8) 0.0111(8) 0.0010(8)
C2 0.0169(9) 0.0310(10) 0.0170(9) -0.0037(8) 0.0073(8) -0.0025(8)
C3 0.0263(10) 0.0194(9) 0.0196(10) -0.0040(7) 0.0155(8) -0.0036(7)
C4 0.0246(10) 0.0240(10) 0.0214(10) -0.0042(8) 0.0147(8) -0.0025(8)
C5 0.0273(10) 0.0275(10) 0.0203(10) -0.0063(8) 0.0137(8) -0.0024(8)
C6 0.0285(11) 0.0463(13) 0.0221(11) -0.0047(10) 0.0110(9) -0.0027(9)
C7 0.0387(12) 0.0323(11) 0.0211(10) -0.0084(9) 0.0198(10) -0.0035(8)
C8 0.0275(10) 0.0352(11) 0.0251(11) -0.0061(8) 0.0191(9) -0.0079(8)
C9 0.0346(12) 0.0400(12) 0.0291(12) -0.0036(10) 0.0198(10) -0.0093(9)
C10 0.0452(15) 0.0678(18) 0.0458(15) 0.0041(13) 0.0284(13) -0.0223(13)
C11 0.0308(14) 0.117(3) 0.0654(19) -0.0044(15) 0.0300(14) -0.0417(18)
C12 0.0341(14) 0.110(3) 0.071(2) -0.0277(15) 0.0349(14) -0.0542(19)
C13 0.0349(13) 0.0565(15) 0.0477(15) -0.0169(11) 0.0282(12) -0.0290(12)
C14 0.0257(10) 0.0207(9) 0.0159(9) -0.0005(8) 0.0111(8) -0.0022(7)
C15 0.0262(10) 0.0348(11) 0.0247(11) 0.0040(8) 0.0169(9) -0.0030(8)
C16 0.0252(11) 0.0538(14) 0.0230(11) 0.0065(10) 0.0115(9) -0.0049(10)
C17 0.0274(13) 0.125(3) 0.0358(14) 0.0178(14) 0.0129(11) -0.0205(15)
C18 0.0297(15) 0.180(4) 0.0390(16) 0.0292(19) 0.0051(13) -0.025(2)
C19 0.0341(14) 0.142(3) 0.0275(14) 0.0191(16) 0.0041(11) -0.0231(16)
C20 0.0315(12) 0.0672(17) 0.0221(11) 0.0076(11) 0.0117(10) -0.0076(11)
C21 0.0251(10) 0.0361(11) 0.0215(10) 0.0012(9) 0.0115(9) -0.0030(8)
C22 0.0259(10) 0.0235(9) 0.0186(9) -0.0005(8) 0.0145(8) -0.0003(7)
C23 0.0201(9) 0.0205(9) 0.0197(10) 0.0000(7) 0.0101(8) -0.0004(7)

loop_
_atom_type_symbol
_atom_type_description
_atom_type_scat_dispersion_real
_atom_type_scat_dispersion_imag
_atom_type_scat_source
C C 0.0033 0.0016 'International Tables Vol C Tables 4.2.6.8 and 6.1.1.4'
H H 0.0000 0.0000 'International Tables Vol C Tables 4.2.6.8 and 6.1.1.4'
N N 0.0061 0.0033 'International Tables Vol C Tables 4.2.6.8 and 6.1.1.4'
O O 0.0106 0.0060 'International Tables Vol C Tables 4.2.6.8 and 6.1.1.4'

loop_
_geom_angle_atom_site_label_1
_geom_angle_atom_site_label_2
_geom_angle_atom_site_label_3
_geom_angle_site_symmetry_1
_geom_angle_site_symmetry_3
_geom_angle
_geom_angle_publ_flag
C14 O3 H3 . . 109.9(18) ?
C23 O4 H4 . . 110.2(19) ?
C2 N1 C4 . . 123.16(16) ?
C2 N1 H1 . . 117.1(15) ?
C4 N1 H1 . . 118.4(15) ?
C5 N2 N3 . . 106.52(14) ?
C5 N2 C7 . . 121.38(17) ?
N3 N2 C7 . . 115.82(15) ?
C3 N3 N2 . . 110.07(14) ?
C3 N3 C8 . . 127.60(16) ?
N2 N3 C8 . . 119.84(14) ?
C2 C1 H1A . . 109.5 ?
C2 C1 H1B . . 109.5 ?
H1A C1 H1B . . 109.5 ?
C2 C1 H1C . . 109.5 ?
H1A C1 H1C . . 109.5 ?
H1B C1 H1C . . 109.5 ?
O1 C2 N1 . . 122.93(17) ?
O1 C2 C1 . . 121.01(17) ?
N1 C2 C1 . . 116.05(17) ?
O2 C3 N3 . . 123.60(17) ?
O2 C3 C4 . . 131.17(16) ?
N3 C3 C4 . . 105.21(15) ?
C5 C4 N1 . . 126.85(17) ?
C5 C4 C3 . . 108.47(16) ?
N1 C4 C3 . . 124.68(16) ?
C4 C5 N2 . . 109.47(17) ?
C4 C5 C6 . . 130.11(18) ?
N2 C5 C6 . . 120.40(17) ?
C5 C6 H6A . . 109.5 ?
C5 C6 H6B . . 109.5 ?
H6A C6 H6B . . 109.5 ?
C5 C6 H6C . . 109.5 ?
H6A C6 H6C . . 109.5 ?
H6B C6 H6C . . 109.5 ?
N2 C7 H7A . . 109.5 ?
N2 C7 H7B . . 109.5 ?
H7A C7 H7B . . 109.5 ?
N2 C7 H7C . . 109.5 ?
H7A C7 H7C . . 109.5 ?
H7B C7 H7C . . 109.5 ?
C13 C8 C9 . . 121.35(19) ?
C13 C8 N3 . . 118.83(18) ?
C9 C8 N3 . . 119.81(18) ?
C10 C9 C8 . . 119.3(2) ?
C10 C9 H9 . . 120.4 ?
C8 C9 H9 . . 120.4 ?
C9 C10 C11 . . 120.1(2) ?
C9 C10 H10 . . 119.9 ?
C11 C10 H10 . . 119.9 ?
C10 C11 C12 . . 120.0(2) ?
C10 C11 H11 . . 120.0 ?
C12 C11 H11 . . 120.0 ?
C11 C12 C13 . . 120.6(2) ?
C11 C12 H12 . . 119.7 ?
C13 C12 H12 . . 119.7 ?
C8 C13 C12 . . 118.7(2) ?
C8 C13 H13 . . 120.7 ?
C12 C13 H13 . . 120.7 ?
O3 C14 C15 . . 125.21(16) ?
O3 C14 C23 . . 114.64(16) ?
C15 C14 C23 . . 120.15(17) ?
C14 C15 C16 . . 121.07(17) ?
C14 C15 H15 . . 119.5 ?
C16 C15 H15 . . 119.5 ?
C17 C16 C15 . . 123.06(19) ?
C17 C16 C21 . . 117.99(19) ?
C15 C16 C21 . . 118.87(18) ?
C18 C17 C16 . . 121.0(2) ?
C18 C17 H17 . . 119.5 ?
C16 C17 H17 . . 119.5 ?
C17 C18 C19 . . 120.5(2) ?
C17 C18 H18 . . 119.8 ?
C19 C18 H18 . . 119.8 ?
C20 C19 C18 . . 120.3(2) ?
C20 C19 H19 . . 119.8 ?
C18 C19 H19 . . 119.8 ?
C19 C20 C21 . . 120.9(2) ?
C19 C20 H20 . . 119.5 ?
C21 C20 H20 . . 119.5 ?
C20 C21 C22 . . 121.83(18) ?
C20 C21 C16 . . 119.28(19) ?
C22 C21 C16 . . 118.82(18) ?
C23 C22 C21 . . 121.33(17) ?
C23 C22 H22 . . 119.3 ?
C21 C22 H22 . . 119.3 ?
O4 C23 C22 . . 124.57(16) ?
O4 C23 C14 . . 115.71(16) ?
C22 C23 C14 . . 119.71(17) ?

loop_
_geom_bond_atom_site_label_1
_geom_bond_atom_site_label_2
_geom_bond_site_symmetry_2
_geom_bond_distance
_geom_bond_publ_flag
O1 C2 . 1.236(2) ?
O2 C3 . 1.261(2) ?
O3 C14 . 1.360(2) ?
O3 H3 . 0.85(3) ?
O4 C23 . 1.354(2) ?
O4 H4 . 0.85(3) ?
N1 C2 . 1.347(2) ?
N1 C4 . 1.415(2) ?
N1 H1 . 0.868(10) ?
N2 C5 . 1.371(2) ?
N2 N3 . 1.404(2) ?
N2 C7 . 1.466(2) ?
N3 C3 . 1.369(2) ?
N3 C8 . 1.425(2) ?
C1 C2 . 1.498(2) ?
C1 H1A . 0.9800 ?
C1 H1B . 0.9800 ?
C1 H1C . 0.9800 ?
C3 C4 . 1.433(3) ?
C4 C5 . 1.360(3) ?
C5 C6 . 1.484(3) ?
C6 H6A . 0.9800 ?
C6 H6B . 0.9800 ?
C6 H6C . 0.9800 ?
C7 H7A . 0.9800 ?
C7 H7B . 0.9800 ?
C7 H7C . 0.9800 ?
C8 C13 . 1.380(3) ?
C8 C9 . 1.389(3) ?
C9 C10 . 1.381(3) ?
C9 H9 . 0.9500 ?
C10 C11 . 1.383(4) ?
C10 H10 . 0.9500 ?
C11 C12 . 1.385(4) ?
C11 H11 . 0.9500 ?
C12 C13 . 1.388(3) ?
C12 H12 . 0.9500 ?
C13 H13 . 0.9500 ?
C14 C15 . 1.361(3) ?
C14 C23 . 1.430(2) ?
C15 C16 . 1.418(3) ?
C15 H15 . 0.9500 ?
C16 C17 . 1.413(3) ?
C16 C21 . 1.426(3) ?
C17 C18 . 1.369(4) ?
C17 H17 . 0.9500 ?
C18 C19 . 1.398(4) ?
C18 H18 . 0.9500 ?
C19 C20 . 1.358(3) ?
C19 H19 . 0.9500 ?
C20 C21 . 1.409(3) ?
C20 H20 . 0.9500 ?
C21 C22 . 1.411(3) ?
C22 C23 . 1.367(3) ?
C22 H22 . 0.9500 ?

loop_
_geom_hbond_atom_site_label_D
_geom_hbond_atom_site_label_H
_geom_hbond_atom_site_label_A
_geom_hbond_site_symmetry_A
_geom_hbond_distance_DH
_geom_hbond_distance_HA
_geom_hbond_distance_DA
_geom_hbond_angle_DHA
_geom_hbond_publ_flag
N1 H1 O2 3_666 0.870(10) 2.070(10) 2.924(2) 169(2) yes
O3 H3 O2 . 0.85(3) 1.81(3) 2.639(2) 163(3) yes
O4 H4 O1 4_576 0.85(3) 1.81(3) 2.646(2) 168(3) yes

loop_
_geom_torsion_atom_site_label_1
_geom_torsion_atom_site_label_2
_geom_torsion_atom_site_label_3
_geom_torsion_atom_site_label_4
_geom_torsion_site_symmetry_1
_geom_torsion_site_symmetry_2
_geom_torsion_site_symmetry_3
_geom_torsion_site_symmetry_4
_geom_torsion
_geom_torsion_publ_flag
C5 N2 N3 C3 . . . . 5.4(2) ?
C7 N2 N3 C3 . . . . 143.68(16) ?
C5 N2 N3 C8 . . . . 168.77(16) ?
C7 N2 N3 C8 . . . . -52.9(2) ?
C4 N1 C2 O1 . . . . 5.8(3) ?
C4 N1 C2 C1 . . . . -174.38(16) ?
N2 N3 C3 O2 . . . . 174.23(16) ?
C8 N3 C3 O2 . . . . 12.4(3) ?
N2 N3 C3 C4 . . . . -4.09(19) ?
C8 N3 C3 C4 . . . . -165.87(17) ?
C2 N1 C4 C5 . . . . -79.6(3) ?
C2 N1 C4 C3 . . . . 101.6(2) ?
O2 C3 C4 C5 . . . . -176.82(19) ?
N3 C3 C4 C5 . . . . 1.3(2) ?
O2 C3 C4 N1 . . . . 2.2(3) ?
N3 C3 C4 N1 . . . . -179.66(17) ?
N1 C4 C5 N2 . . . . -176.99(17) ?
C3 C4 C5 N2 . . . . 2.0(2) ?
N1 C4 C5 C6 . . . . 4.2(3) ?
C3 C4 C5 C6 . . . . -176.78(19) ?
N3 N2 C5 C4 . . . . -4.4(2) ?
C7 N2 C5 C4 . . . . -139.91(18) ?
N3 N2 C5 C6 . . . . 174.48(17) ?
C7 N2 C5 C6 . . . . 39.0(3) ?
C3 N3 C8 C13 . . . . -64.6(3) ?
N2 N3 C8 C13 . . . . 135.2(2) ?
C3 N3 C8 C9 . . . . 115.5(2) ?
N2 N3 C8 C9 . . . . -44.7(3) ?
C13 C8 C9 C10 . . . . -1.2(3) ?
N3 C8 C9 C10 . . . . 178.6(2) ?
C8 C9 C10 C11 . . . . 0.8(4) ?
C9 C10 C11 C12 . . . . 0.3(5) ?
C10 C11 C12 C13 . . . . -1.0(5) ?
C9 C8 C13 C12 . . . . 0.5(4) ?
N3 C8 C13 C12 . . . . -179.3(2) ?
C11 C12 C13 C8 . . . . 0.6(5) ?
O3 C14 C15 C16 . . . . 177.70(19) ?
C23 C14 C15 C16 . . . . -1.5(3) ?
C14 C15 C16 C17 . . . . -174.2(2) ?
C14 C15 C16 C21 . . . . 2.5(3) ?
C15 C16 C17 C18 . . . . 176.3(3) ?
C21 C16 C17 C18 . . . . -0.4(5) ?
C16 C17 C18 C19 . . . . 2.0(6) ?
C17 C18 C19 C20 . . . . -1.5(6) ?
C18 C19 C20 C21 . . . . -0.7(5) ?
C19 C20 C21 C22 . . . . -174.8(3) ?
C19 C20 C21 C16 . . . . 2.3(4) ?
C17 C16 C21 C20 . . . . -1.7(3) ?
C15 C16 C21 C20 . . . . -178.5(2) ?
C17 C16 C21 C22 . . . . 175.4(2) ?
C15 C16 C21 C22 . . . . -1.4(3) ?
C20 C21 C22 C23 . . . . 176.4(2) ?
C16 C21 C22 C23 . . . . -0.7(3) ?
C21 C22 C23 O4 . . . . -177.26(18) ?
C21 C22 C23 C14 . . . . 1.7(3) ?
O3 C14 C23 O4 . . . . -0.8(2) ?
C15 C14 C23 O4 . . . . 178.42(17) ?
O3 C14 C23 C22 . . . . -179.90(16) ?
C15 C14 C23 C22 . . . . -0.6(3) ?

loop_
_cod_related_entry_id
_cod_related_entry_database
_cod_related_entry_code
1 ChemSpider 30656125
